data_4079216
loop_
_publ_author_name
'Yang, Zhi'
'Hao, Pengfei'
'Liu, Zhihong'
'Ma, Xiaoli'
'Roesky, Herbert W.'
'Sun, Kening'
'Li, Jiarong'

_publ_section_title
;
 Reactivity Studies of LAlH2(L = HC(CMeNAr)2, Ar = 2,6-iPr2C6H3) with
 2-Aminobenzenethiol, 2-Aminophenol, and 1,4-Dithiane-2,5-diol
;
_journal_issue 17
_journal_name_full Organometallics
_journal_page_first 6500
_journal_paper_doi 10.1021/om300577j
_journal_volume 31
_journal_year 2012
_chemical_formula_sum 'C89 H114 Al2 N8 O4'
_chemical_formula_weight 1413.84
_chemical_name_systematic
; 
 ? 
;
_space_group_IT_number 14
_symmetry_cell_setting monoclinic
_symmetry_space_group_name_Hall '-P 2ybc'
_symmetry_space_group_name_H-M 'P 1 21/c 1'
_atom_sites_solution_hydrogens geom
_atom_sites_solution_primary direct
_atom_sites_solution_secondary difmap
_audit_creation_method SHELXL-97
_cell_angle_alpha 90.00
_cell_angle_beta 93.227(3)
_cell_angle_gamma 90.00
_cell_formula_units_Z 4
_cell_length_a 11.899(3)
_cell_length_b 38.987(8)
_cell_length_c 17.675(4)
_cell_measurement_temperature 183(2)
_cell_volume 8187(3)
_computing_cell_refinement 'CrystalClear (Rigaku Inc., 2008)'
_computing_data_collection 'CrystalClear (Rigaku Inc., 2008)'
_computing_data_reduction 'CrystalClear (Rigaku Inc., 2008)'
_computing_structure_refinement 'SHELXL-97 (Sheldrick, 1997)'
_computing_structure_solution 'SHELXS-97 (Sheldrick, 1990)'
_diffrn_ambient_temperature 183(2)
_diffrn_detector_area_resol_mean 28.5714
_diffrn_measured_fraction_theta_full 0.990
_diffrn_measured_fraction_theta_max 0.990
_diffrn_measurement_device_type AFC10/Saturn724+
_diffrn_measurement_method 'phi and omega scans'
_diffrn_radiation_monochromator graphite
_diffrn_radiation_source 'Rotating Anode'
_diffrn_radiation_type MoK\a
_diffrn_radiation_wavelength 0.71073
_diffrn_reflns_av_R_equivalents 0.0856
_diffrn_reflns_av_sigmaI/netI 0.0991
_diffrn_reflns_limit_h_max 15
_diffrn_reflns_limit_h_min -15
_diffrn_reflns_limit_k_max 50
_diffrn_reflns_limit_k_min -47
_diffrn_reflns_limit_l_max 22
_diffrn_reflns_limit_l_min -22
_diffrn_reflns_number 64486
_diffrn_reflns_theta_full 27.52
_diffrn_reflns_theta_max 27.52
_diffrn_reflns_theta_min 3.11
_diffrn_standards_decay_% 0
_diffrn_standards_interval_count 0
_diffrn_standards_interval_time 0
_diffrn_standards_number 0
_exptl_absorpt_coefficient_mu 0.090
_exptl_absorpt_correction_T_max 0.9819
_exptl_absorpt_correction_T_min 0.9666
_exptl_absorpt_correction_type multi-scan
_exptl_crystal_density_diffrn 1.147
_exptl_crystal_density_method 'not measured'
_exptl_crystal_F_000 3048
_exptl_crystal_size_max 0.38
_exptl_crystal_size_mid 0.25
_exptl_crystal_size_min 0.20
_refine_diff_density_max 1.118
_refine_diff_density_min -0.441
_refine_diff_density_rms 0.091
_refine_ls_extinction_method none
_refine_ls_goodness_of_fit_ref 1.002
_refine_ls_hydrogen_treatment constr
_refine_ls_matrix_type full
_refine_ls_number_parameters 1000
_refine_ls_number_reflns 18652
_refine_ls_number_restraints 37
_refine_ls_restrained_S_all 1.001
_refine_ls_R_factor_all 0.1652
_refine_ls_R_factor_gt 0.1128
_refine_ls_shift/su_max 0.001
_refine_ls_shift/su_mean 0.000
_refine_ls_structure_factor_coef Fsqd
_refine_ls_weighting_details 'calc w=1/[\s^2^(Fo^2^)+(0.0786P)^2^+39.0000P] where P=(Fo^2^+2Fc^2^)/3'
_refine_ls_weighting_scheme calc
_refine_ls_wR_factor_gt 0.2849
_refine_ls_wR_factor_ref 0.3097
_reflns_number_gt 10733
_reflns_number_total 18652
_reflns_threshold_expression >2sigma(I)
_cod_data_source_file om300577j_si_002.cif
_cod_data_source_block bo1060
_cod_depositor_comments
;
The following automatic conversions were performed:

'_symmetry_cell_setting' value 'Monoclinic' changed to 'monoclinic'
according to /home/saulius/struct/CIF-dictionaries/cif_core.dic
dictionary named 'cif_core.dic' version 2.4.2 from 2011-04-26.

Automatic conversion script
Id: cif_fix_values 1891 2012-01-12 08:04:46Z andrius 

The following automatic conversions were performed:

'_exptl_absorpt_correction_type' value 'Multi-scans' was replaced
with the value 'multi-scan' as specified in the replacement file
'src/cod-tools/trunk/data/replacement-values/replacement_values.lst'.

Automatic conversion script
Id: cif_fix_values 5376 2017-05-30 11:51:03Z andrius 
;
_cod_original_cell_volume 8186(3)
_cod_original_sg_symbol_H-M P2(1)/c
_cod_database_code 4079216

loop_
_symmetry_equiv_pos_as_xyz
'x, y, z'
'-x, y+1/2, -z+1/2'
'-x, -y, -z'
'x, -y-1/2, z-1/2'

loop_
_atom_site_label
_atom_site_type_symbol
_atom_site_fract_x
_atom_site_fract_y
_atom_site_fract_z
_atom_site_U_iso_or_equiv
_atom_site_adp_type
_atom_site_occupancy
_atom_site_symmetry_multiplicity
_atom_site_calc_flag
_atom_site_refinement_flags
_atom_site_disorder_assembly
_atom_site_disorder_group
Al1 Al 0.73551(11) 0.12195(3) 0.96499(8) 0.0261(3) Uani 1 1 d . . .
Al2 Al 0.22294(12) 0.11755(4) 0.45301(8) 0.0285(3) Uani 1 1 d . A .
O1 O 0.7588(3) 0.14559(8) 1.04626(18) 0.0335(7) Uani 1 1 d . . .
O2 O 0.7765(3) 0.08056(8) 0.98092(19) 0.0363(8) Uani 1 1 d . . .
O3 O 0.1867(3) 0.07518(9) 0.4614(2) 0.0409(9) Uani 1 1 d . . .
O4 O 0.2091(3) 0.13765(11) 0.5363(2) 0.0473(10) Uani 1 1 d D . .
N1 N 0.5863(3) 0.12584(9) 0.9270(2) 0.0264(8) Uani 1 1 d . . .
N2 N 0.8068(3) 0.13867(10) 0.8803(2) 0.0288(8) Uani 1 1 d . . .
N3 N 0.8527(4) 0.15650(14) 1.1855(3) 0.0540(13) Uani 1 1 d . . .
H3A H 0.8515 0.1579 1.2354 0.065 Uiso 1 1 d R . .
H3B H 0.8153 0.1378 1.1718 0.065 Uiso 1 1 d R . .
N4 N 0.9617(4) 0.04067(14) 0.9991(3) 0.0554(14) Uani 1 1 d D . .
H4A H 0.9602 0.0595 0.9719 0.066 Uiso 1 1 d RD . .
H4B H 1.0300 0.0373 1.0188 0.066 Uiso 1 1 d RD . .
N5 N 0.1439(3) 0.13623(9) 0.3685(2) 0.0283(8) Uani 1 1 d . . .
N6 N 0.3695(3) 0.12300(9) 0.4208(2) 0.0265(8) Uani 1 1 d . . .
N7 N -0.0301(4) 0.05716(15) 0.4874(3) 0.0622(15) Uani 1 1 d D . .
H7A H -0.0073 0.0649 0.4437 0.075 Uiso 1 1 d RD . .
H7B H -0.0841 0.0419 0.4787 0.075 Uiso 1 1 d RD . .
C1 C 0.4479(4) 0.11745(12) 1.0255(3) 0.0321(10) Uani 1 1 d . . .
C2 C 0.3685(5) 0.09616(15) 1.0576(3) 0.0460(14) Uani 1 1 d . . .
H2 H 0.3314 0.1038 1.1007 0.055 Uiso 1 1 calc R . .
C3 C 0.3432(5) 0.06425(15) 1.0276(3) 0.0506(15) Uani 1 1 d . . .
H3 H 0.2897 0.0501 1.0505 0.061 Uiso 1 1 calc R . .
C4 C 0.3940(5) 0.05287(13) 0.9655(3) 0.0444(13) Uani 1 1 d . . .
H4 H 0.3741 0.0311 0.9449 0.053 Uiso 1 1 calc R . .
C5 C 0.4750(4) 0.07258(13) 0.9313(3) 0.0360(11) Uani 1 1 d . . .
C6 C 0.4991(4) 0.10511(12) 0.9611(3) 0.0297(10) Uani 1 1 d . . .
C7 C 0.5550(4) 0.14766(11) 0.8707(3) 0.0291(10) Uani 1 1 d . . .
C8 C 0.6360(4) 0.16508(12) 0.8295(3) 0.0343(11) Uani 1 1 d . . .
H8 H 0.6079 0.1830 0.7972 0.041 Uiso 1 1 calc R . .
C9 C 0.7513(4) 0.15950(12) 0.8301(3) 0.0305(10) Uani 1 1 d . . .
C10 C 0.9222(4) 0.12800(12) 0.8705(3) 0.0304(10) Uani 1 1 d . . .
C11 C 0.9402(4) 0.09834(12) 0.8269(3) 0.0336(11) Uani 1 1 d . . .
C12 C 1.0502(4) 0.08541(14) 0.8269(3) 0.0418(12) Uani 1 1 d . . .
H12 H 1.0642 0.0652 0.7990 0.050 Uiso 1 1 calc R . .
C13 C 1.1388(5) 0.10148(16) 0.8667(4) 0.0512(15) Uani 1 1 d . . .
H13 H 1.2123 0.0920 0.8669 0.061 Uiso 1 1 calc R . .
C14 C 1.1204(5) 0.13121(16) 0.9061(4) 0.0499(15) Uani 1 1 d . . .
H14 H 1.1820 0.1424 0.9322 0.060 Uiso 1 1 calc R . .
C15 C 1.0119(4) 0.14532(14) 0.9083(3) 0.0365(11) Uani 1 1 d . . .
C16 C 0.4761(4) 0.15195(13) 1.0624(3) 0.0372(11) Uani 1 1 d . . .
H16 H 0.5319 0.1640 1.0315 0.045 Uiso 1 1 calc R . .
C17 C 0.5287(5) 0.14680(16) 1.1426(3) 0.0483(14) Uani 1 1 d . . .
H17A H 0.4716 0.1379 1.1753 0.058 Uiso 1 1 calc R . .
H17B H 0.5570 0.1688 1.1625 0.058 Uiso 1 1 calc R . .
H17C H 0.5910 0.1304 1.1412 0.058 Uiso 1 1 calc R . .
C18 C 0.3701(5) 0.17475(15) 1.0656(4) 0.0526(15) Uani 1 1 d . . .
H18A H 0.3356 0.1777 1.0143 0.063 Uiso 1 1 calc R . .
H18B H 0.3915 0.1972 1.0866 0.063 Uiso 1 1 calc R . .
H18C H 0.3161 0.1638 1.0978 0.063 Uiso 1 1 calc R . .
C19 C 0.5348(5) 0.05766(14) 0.8640(3) 0.0463(14) Uani 1 1 d . . .
H19 H 0.5995 0.0731 0.8540 0.056 Uiso 1 1 calc R . .
C20 C 0.5827(6) 0.02187(15) 0.8823(4) 0.0587(17) Uani 1 1 d . . .
H20A H 0.5210 0.0061 0.8920 0.070 Uiso 1 1 calc R . .
H20B H 0.6346 0.0231 0.9273 0.070 Uiso 1 1 calc R . .
H20C H 0.6232 0.0135 0.8392 0.070 Uiso 1 1 calc R . .
C21 C 0.4566(7) 0.05683(18) 0.7924(4) 0.066(2) Uani 1 1 d . . .
H21A H 0.3936 0.0413 0.8000 0.080 Uiso 1 1 calc R . .
H21B H 0.4984 0.0487 0.7496 0.080 Uiso 1 1 calc R . .
H21C H 0.4276 0.0799 0.7815 0.080 Uiso 1 1 calc R . .
C22 C 0.4331(4) 0.15391(14) 0.8496(3) 0.0390(12) Uani 1 1 d . . .
H22A H 0.3957 0.1320 0.8376 0.047 Uiso 1 1 calc R . .
H22B H 0.4262 0.1690 0.8052 0.047 Uiso 1 1 calc R . .
H22C H 0.3975 0.1648 0.8921 0.047 Uiso 1 1 calc R . .
C23 C 0.8156(5) 0.17792(15) 0.7710(3) 0.0478(14) Uani 1 1 d . . .
H23A H 0.8551 0.1977 0.7942 0.057 Uiso 1 1 calc R . .
H23B H 0.7629 0.1858 0.7300 0.057 Uiso 1 1 calc R . .
H23C H 0.8704 0.1622 0.7504 0.057 Uiso 1 1 calc R . .
C24 C 0.8466(5) 0.08059(14) 0.7805(3) 0.0447(13) Uani 1 1 d . . .
H24 H 0.7731 0.0902 0.7952 0.054 Uiso 1 1 calc R . .
C25 C 0.8576(7) 0.0871(2) 0.6964(4) 0.081(2) Uani 1 1 d . . .
H25A H 0.8604 0.1118 0.6871 0.097 Uiso 1 1 calc R . .
H25B H 0.7926 0.0772 0.6676 0.097 Uiso 1 1 calc R . .
H25C H 0.9268 0.0763 0.6803 0.097 Uiso 1 1 calc R . .
C26 C 0.8455(6) 0.04214(16) 0.7933(4) 0.0617(18) Uani 1 1 d . . .
H26A H 0.9123 0.0319 0.7726 0.074 Uiso 1 1 calc R . .
H26B H 0.7776 0.0323 0.7678 0.074 Uiso 1 1 calc R . .
H26C H 0.8456 0.0374 0.8478 0.074 Uiso 1 1 calc R . .
C27 C 0.9988(5) 0.17856(15) 0.9512(3) 0.0457(13) Uani 1 1 d . . .
H27 H 0.9168 0.1844 0.9486 0.055 Uiso 1 1 calc R . .
C28 C 1.0604(6) 0.20828(17) 0.9139(4) 0.0639(19) Uani 1 1 d . . .
H28A H 1.1414 0.2035 0.9158 0.077 Uiso 1 1 calc R . .
H28B H 1.0469 0.2296 0.9412 0.077 Uiso 1 1 calc R . .
H28C H 1.0322 0.2106 0.8610 0.077 Uiso 1 1 calc R . .
C29 C 1.0365(5) 0.1756(2) 1.0342(4) 0.0650(19) Uani 1 1 d . . .
H29A H 0.9985 0.1562 1.0567 0.078 Uiso 1 1 calc R . .
H29B H 1.0174 0.1968 1.0605 0.078 Uiso 1 1 calc R . .
H29C H 1.1182 0.1721 1.0390 0.078 Uiso 1 1 calc R . .
C30 C 0.7700(4) 0.17884(12) 1.0687(3) 0.0326(10) Uani 1 1 d . . .
C31 C 0.7355(5) 0.20632(13) 1.0241(3) 0.0390(12) Uani 1 1 d . . .
H31 H 0.6985 0.2023 0.9758 0.047 Uiso 1 1 calc R . .
C32 C 0.7542(6) 0.23969(15) 1.0485(4) 0.0513(15) Uani 1 1 d . . .
H32 H 0.7322 0.2584 1.0166 0.062 Uiso 1 1 calc R . .
C33 C 0.8047(6) 0.24553(16) 1.1192(4) 0.0616(18) Uani 1 1 d . . .
H33 H 0.8170 0.2684 1.1364 0.074 Uiso 1 1 calc R . .
C34 C 0.8378(5) 0.21818(16) 1.1658(3) 0.0522(15) Uani 1 1 d . . .
H34 H 0.8750 0.2225 1.2138 0.063 Uiso 1 1 calc R . .
C35 C 0.8171(4) 0.18443(14) 1.1426(3) 0.0387(12) Uani 1 1 d . . .
C36 C 0.7825(4) 0.05833(11) 1.0407(3) 0.0302(10) Uani 1 1 d . . .
C37 C 0.6954(5) 0.05468(14) 1.0895(3) 0.0409(12) Uani 1 1 d . . .
H37 H 0.6302 0.0687 1.0831 0.049 Uiso 1 1 calc R . .
C38 C 0.7036(5) 0.03042(15) 1.1479(3) 0.0451(13) Uani 1 1 d . . .
H38 H 0.6448 0.0282 1.1818 0.054 Uiso 1 1 calc R . .
C39 C 0.7971(5) 0.00985(14) 1.1557(3) 0.0442(13) Uani 1 1 d . . .
H39 H 0.8022 -0.0070 1.1946 0.053 Uiso 1 1 calc R . .
C40 C 0.8832(5) 0.01339(14) 1.1079(3) 0.0452(14) Uani 1 1 d . . .
H40 H 0.9476 -0.0010 1.1145 0.054 Uiso 1 1 calc R . .
C41 C 0.8783(4) 0.03747(13) 1.0501(3) 0.0348(11) Uani 1 1 d . . .
C42 C -0.0623(4) 0.13697(14) 0.3883(3) 0.0383(12) Uani 1 1 d . . .
C43 C -0.1672(5) 0.12197(16) 0.3730(3) 0.0476(14) Uani 1 1 d . A .
H43 H -0.2293 0.1297 0.3999 0.057 Uiso 1 1 calc R . .
C44 C -0.1839(5) 0.09630(15) 0.3200(3) 0.0469(14) Uani 1 1 d . . .
H44 H -0.2566 0.0867 0.3103 0.056 Uiso 1 1 calc R A .
C45 C -0.0936(4) 0.08468(13) 0.2811(3) 0.0394(12) Uani 1 1 d . A .
H45 H -0.1057 0.0673 0.2438 0.047 Uiso 1 1 calc R . .
C46 C 0.0150(4) 0.09785(12) 0.2952(3) 0.0327(10) Uani 1 1 d . . .
C47 C 0.0297(4) 0.12426(12) 0.3490(3) 0.0303(10) Uani 1 1 d . A .
C48 C 0.1923(4) 0.15902(12) 0.3236(3) 0.0307(10) Uani 1 1 d . A .
C49 C 0.3092(4) 0.16476(12) 0.3271(3) 0.0306(10) Uani 1 1 d . . .
H49 H 0.3342 0.1834 0.2978 0.037 Uiso 1 1 calc R A .
C50 C 0.3932(4) 0.14651(12) 0.3684(3) 0.0285(10) Uani 1 1 d . A .
C51 C 0.4625(4) 0.10331(12) 0.4563(3) 0.0289(10) Uani 1 1 d . A .
C52 C 0.4872(4) 0.07093(13) 0.4268(3) 0.0363(11) Uani 1 1 d . . .
C53 C 0.5814(5) 0.05344(15) 0.4597(3) 0.0498(14) Uani 1 1 d . A .
H53 H 0.6026 0.0320 0.4393 0.060 Uiso 1 1 calc R . .
C54 C 0.6433(6) 0.06687(17) 0.5210(4) 0.0605(18) Uani 1 1 d . . .
H54 H 0.7062 0.0546 0.5427 0.073 Uiso 1 1 calc R A .
C55 C 0.6140(5) 0.09799(15) 0.5506(3) 0.0491(14) Uani 1 1 d . A .
H55 H 0.6569 0.1068 0.5932 0.059 Uiso 1 1 calc R . .
C56 C 0.5230(4) 0.11696(13) 0.5199(3) 0.0359(11) Uani 1 1 d . . .
C57 C -0.0494(5) 0.16555(16) 0.4457(3) 0.0484(14) Uani 1 1 d . A .
H57 H 0.0322 0.1718 0.4507 0.058 Uiso 1 1 calc R . .
C58 C -0.0842(6) 0.1547(2) 0.5235(4) 0.067(2) Uani 1 1 d . . .
H58A H -0.1651 0.1499 0.5213 0.081 Uiso 1 1 calc R A .
H58B H -0.0672 0.1732 0.5600 0.081 Uiso 1 1 calc R . .
H58C H -0.0426 0.1340 0.5396 0.081 Uiso 1 1 calc R . .
C59 C -0.1137(7) 0.19734(18) 0.4180(5) 0.075(2) Uani 1 1 d . . .
H59A H -0.0893 0.2039 0.3679 0.090 Uiso 1 1 calc R A .
H59B H -0.0986 0.2162 0.4537 0.090 Uiso 1 1 calc R . .
H59C H -0.1946 0.1924 0.4144 0.090 Uiso 1 1 calc R . .
C60 C 0.1100(4) 0.08375(13) 0.2507(3) 0.0402(12) Uani 1 1 d . A .
H60 H 0.1810 0.0957 0.2688 0.048 Uiso 1 1 calc R . .
C61 C 0.0914(6) 0.09053(18) 0.1666(4) 0.0593(17) Uani 1 1 d . . .
H61A H 0.0176 0.0816 0.1488 0.071 Uiso 1 1 calc R A .
H61B H 0.1504 0.0791 0.1394 0.071 Uiso 1 1 calc R . .
H61C H 0.0940 0.1153 0.1573 0.071 Uiso 1 1 calc R . .
C62 C 0.1255(5) 0.04544(15) 0.2661(4) 0.0586(17) Uani 1 1 d . . .
H62A H 0.1298 0.0414 0.3209 0.070 Uiso 1 1 calc R A .
H62B H 0.1952 0.0376 0.2446 0.070 Uiso 1 1 calc R . .
H62C H 0.0615 0.0328 0.2426 0.070 Uiso 1 1 calc R . .
C63 C 0.1212(5) 0.17898(15) 0.2657(3) 0.0458(14) Uani 1 1 d . . .
H63A H 0.0711 0.1632 0.2367 0.055 Uiso 1 1 calc R A .
H63B H 0.1702 0.1907 0.2312 0.055 Uiso 1 1 calc R . .
H63C H 0.0762 0.1960 0.2914 0.055 Uiso 1 1 calc R . .
C64 C 0.5130(4) 0.15352(14) 0.3518(3) 0.0400(12) Uani 1 1 d . . .
H64A H 0.5549 0.1608 0.3984 0.048 Uiso 1 1 calc R A .
H64B H 0.5155 0.1718 0.3138 0.048 Uiso 1 1 calc R . .
H64C H 0.5470 0.1326 0.3324 0.048 Uiso 1 1 calc R . .
C65 C 0.4198(5) 0.05494(14) 0.3606(3) 0.0428(13) Uani 1 1 d . A .
H65 H 0.3483 0.0683 0.3530 0.051 Uiso 1 1 calc R . .
C66 C 0.3879(6) 0.01775(15) 0.3765(4) 0.0659(19) Uani 1 1 d . . .
H66A H 0.4559 0.0035 0.3791 0.079 Uiso 1 1 calc R A .
H66B H 0.3357 0.0094 0.3357 0.079 Uiso 1 1 calc R . .
H66C H 0.3517 0.0165 0.4248 0.079 Uiso 1 1 calc R . .
C67 C 0.4808(7) 0.0573(2) 0.2877(4) 0.074(2) Uani 1 1 d . . .
H67A H 0.4943 0.0814 0.2757 0.089 Uiso 1 1 calc R A .
H67B H 0.4346 0.0468 0.2463 0.089 Uiso 1 1 calc R . .
H67C H 0.5530 0.0452 0.2939 0.089 Uiso 1 1 calc R . .
C68 C 0.4924(4) 0.15053(13) 0.5583(3) 0.0374(11) Uani 1 1 d . A .
H68 H 0.4276 0.1611 0.5283 0.045 Uiso 1 1 calc R . .
C69 C 0.4574(6) 0.14430(17) 0.6383(3) 0.0553(16) Uani 1 1 d . . .
H69A H 0.3916 0.1291 0.6369 0.066 Uiso 1 1 calc R A .
H69B H 0.4382 0.1662 0.6615 0.066 Uiso 1 1 calc R . .
H69C H 0.5196 0.1335 0.6683 0.066 Uiso 1 1 calc R . .
C70 C 0.5908(5) 0.17602(16) 0.5614(4) 0.0559(16) Uani 1 1 d . . .
H70A H 0.6523 0.1671 0.5949 0.067 Uiso 1 1 calc R A .
H70B H 0.5656 0.1981 0.5809 0.067 Uiso 1 1 calc R . .
H70C H 0.6173 0.1792 0.5104 0.067 Uiso 1 1 calc R . .
C71 C 0.1689(4) 0.05500(12) 0.5228(3) 0.0340(11) Uani 1 1 d . . .
C72 C 0.0582(5) 0.04414(14) 0.5334(3) 0.0418(12) Uani 1 1 d . . .
C73 C 0.0405(6) 0.02198(17) 0.5930(3) 0.0574(17) Uani 1 1 d . . .
H73 H -0.0338 0.0145 0.6011 0.069 Uiso 1 1 calc R . .
C74 C 0.1277(7) 0.01064(17) 0.6408(4) 0.0615(18) Uani 1 1 d . . .
H74 H 0.1134 -0.0049 0.6805 0.074 Uiso 1 1 calc R . .
C75 C 0.2356(6) 0.02174(16) 0.6312(3) 0.0583(17) Uani 1 1 d . . .
H75 H 0.2957 0.0144 0.6650 0.070 Uiso 1 1 calc R . .
C76 C 0.2566(5) 0.04398(15) 0.5714(3) 0.0470(14) Uani 1 1 d . . .
H76 H 0.3312 0.0515 0.5643 0.056 Uiso 1 1 calc R . .
C77 C 0.1888(10) 0.1674(4) 0.5734(8) 0.034(6) Uani 0.50 1 d PDU A 1
C78 C 0.204(2) 0.1985(4) 0.5368(10) 0.045(4) Uani 0.50 1 d PD A 1
H78 H 0.2307 0.1987 0.4872 0.054 Uiso 0.50 1 calc PR A 1
C79 C 0.180(2) 0.2290(4) 0.5716(14) 0.079(7) Uani 0.50 1 d PD A 1
H79 H 0.1871 0.2502 0.5454 0.095 Uiso 0.50 1 calc PR A 1
C80 C 0.146(2) 0.2286(5) 0.6451(14) 0.082(8) Uani 0.50 1 d PD A 1
H80 H 0.1299 0.2497 0.6691 0.099 Uiso 0.50 1 calc PR A 1
C81 C 0.135(2) 0.1973(5) 0.6858(9) 0.071(6) Uani 0.50 1 d PD A 1
H81 H 0.1159 0.1971 0.7372 0.085 Uiso 0.50 1 calc PR A 1
C82 C 0.154(3) 0.1674(4) 0.6468(10) 0.063(7) Uani 0.50 1 d PD A 1
N8 N 0.146(3) 0.1350(4) 0.6818(11) 0.085(5) Uani 0.50 1 d PD A 1
H8A H 0.1287 0.1336 0.7295 0.102 Uiso 0.50 1 calc PR A 1
H8B H 0.1580 0.1162 0.6560 0.102 Uiso 0.50 1 calc PR A 1
C77' C 0.1854(16) 0.1637(4) 0.5830(8) 0.042(7) Uani 0.50 1 d PDU A 2
C78' C 0.184(3) 0.1979(5) 0.5606(11) 0.060(7) Uani 0.50 1 d PD A 2
H78' H 0.2062 0.2038 0.5116 0.072 Uiso 0.50 1 calc PR A 2
C79' C 0.150(2) 0.2232(4) 0.6086(12) 0.069(7) Uani 0.50 1 d PD A 2
H79' H 0.1474 0.2464 0.5926 0.083 Uiso 0.50 1 calc PR A 2
C80' C 0.119(2) 0.2143(5) 0.6803(12) 0.082(8) Uani 0.50 1 d PD A 2
H80' H 0.0929 0.2316 0.7127 0.099 Uiso 0.50 1 calc PR A 2
C81' C 0.126(2) 0.1797(5) 0.7068(8) 0.071(6) Uani 0.50 1 d PD A 2
H81' H 0.1082 0.1738 0.7568 0.085 Uiso 0.50 1 calc PR A 2
C82' C 0.160(2) 0.1554(4) 0.6563(9) 0.036(4) Uani 0.50 1 d PD A 2
N8' N 0.168(3) 0.1204(3) 0.6763(11) 0.085(5) Uani 0.50 1 d PD A 2
H8'1 H 0.1515 0.1137 0.7218 0.102 Uiso 0.50 1 calc PR A 2
H8'2 H 0.1899 0.1053 0.6431 0.102 Uiso 0.50 1 calc PR A 2
C83 C 0.5716(7) 0.24255(15) 0.3518(5) 0.068(2) Uani 1 1 d . . .
H83 H 0.6213 0.2389 0.3950 0.081 Uiso 1 1 calc R . .
C84 C 0.6109(8) 0.24037(18) 0.2827(6) 0.080(2) Uani 1 1 d . . .
H84 H 0.6877 0.2345 0.2785 0.096 Uiso 1 1 calc R . .
C85 C 0.5464(9) 0.2461(2) 0.2180(5) 0.083(3) Uani 1 1 d . . .
H85 H 0.5773 0.2448 0.1697 0.100 Uiso 1 1 calc R . .
C86 C 0.4331(9) 0.25407(18) 0.2252(6) 0.087(3) Uani 1 1 d . . .
H86 H 0.3851 0.2582 0.1813 0.104 Uiso 1 1 calc R . .
C87 C 0.3915(8) 0.25595(18) 0.2956(6) 0.081(2) Uani 1 1 d . . .
H87 H 0.3142 0.2614 0.2994 0.098 Uiso 1 1 calc R . .
C88 C 0.4574(7) 0.25023(16) 0.3617(5) 0.067(2) Uani 1 1 d . . .
C89 C 0.4164(9) 0.2508(2) 0.4365(6) 0.105(3) Uani 1 1 d . . .
H89A H 0.3376 0.2582 0.4338 0.126 Uiso 1 1 calc R . .
H89B H 0.4616 0.2668 0.4683 0.126 Uiso 1 1 calc R . .
H89C H 0.4220 0.2277 0.4585 0.126 Uiso 1 1 calc R . .

loop_
_atom_site_aniso_label
_atom_site_aniso_U_11
_atom_site_aniso_U_22
_atom_site_aniso_U_33
_atom_site_aniso_U_23
_atom_site_aniso_U_13
_atom_site_aniso_U_12
Al1 0.0235(7) 0.0244(6) 0.0302(7) 0.0031(5) 0.0007(5) 0.0010(5)
Al2 0.0262(7) 0.0316(7) 0.0278(7) 0.0028(6) 0.0018(6) -0.0001(5)
O1 0.0336(19) 0.0375(18) 0.0288(17) -0.0013(14) -0.0027(14) -0.0004(14)
O2 0.044(2) 0.0304(17) 0.0342(19) 0.0073(14) 0.0040(16) 0.0065(15)
O3 0.041(2) 0.042(2) 0.040(2) 0.0099(16) 0.0009(16) -0.0079(16)
O4 0.044(2) 0.066(3) 0.031(2) -0.0016(18) 0.0014(16) 0.0035(19)
N1 0.0248(19) 0.0250(18) 0.029(2) 0.0006(15) -0.0002(15) -0.0010(14)
N2 0.027(2) 0.0277(19) 0.032(2) 0.0018(16) 0.0000(16) 0.0004(15)
N3 0.059(3) 0.064(3) 0.037(3) 0.005(2) -0.014(2) -0.002(3)
N4 0.049(3) 0.067(3) 0.051(3) 0.016(3) 0.012(2) 0.023(3)
N5 0.0239(19) 0.0263(19) 0.035(2) 0.0017(16) 0.0006(16) 0.0009(15)
N6 0.0254(19) 0.0270(19) 0.0269(19) 0.0000(15) -0.0011(15) 0.0024(15)
N7 0.044(3) 0.073(4) 0.069(4) 0.013(3) -0.002(3) -0.010(3)
C1 0.026(2) 0.033(2) 0.037(3) 0.001(2) 0.002(2) -0.0011(19)
C2 0.039(3) 0.049(3) 0.052(3) -0.001(3) 0.014(3) -0.008(2)
C3 0.049(4) 0.047(3) 0.058(4) 0.000(3) 0.018(3) -0.021(3)
C4 0.040(3) 0.032(3) 0.061(4) -0.005(2) 0.007(3) -0.016(2)
C5 0.032(3) 0.036(3) 0.040(3) -0.002(2) 0.003(2) -0.003(2)
C6 0.024(2) 0.030(2) 0.035(3) 0.003(2) 0.0022(19) -0.0056(18)
C7 0.029(2) 0.025(2) 0.032(2) -0.0050(19) -0.0018(19) 0.0000(18)
C8 0.038(3) 0.030(2) 0.034(3) 0.008(2) -0.001(2) 0.005(2)
C9 0.034(3) 0.026(2) 0.031(2) 0.0020(19) -0.001(2) -0.0011(18)
C10 0.028(2) 0.032(2) 0.032(2) 0.0068(19) 0.0057(19) -0.0004(18)
C11 0.030(3) 0.033(2) 0.038(3) 0.005(2) 0.000(2) 0.0030(19)
C12 0.032(3) 0.039(3) 0.054(3) 0.004(2) 0.007(2) 0.006(2)
C13 0.026(3) 0.065(4) 0.062(4) 0.006(3) 0.002(3) 0.013(3)
C14 0.024(3) 0.067(4) 0.059(4) -0.005(3) -0.002(2) -0.004(2)
C15 0.025(2) 0.047(3) 0.039(3) 0.005(2) 0.005(2) -0.001(2)
C16 0.036(3) 0.035(3) 0.041(3) -0.007(2) 0.010(2) -0.005(2)
C17 0.050(4) 0.057(4) 0.038(3) -0.009(3) 0.005(3) -0.008(3)
C18 0.041(3) 0.045(3) 0.072(4) -0.011(3) 0.005(3) 0.009(3)
C19 0.052(4) 0.036(3) 0.052(3) -0.014(3) 0.017(3) -0.017(2)
C20 0.053(4) 0.048(4) 0.075(5) -0.022(3) 0.005(3) -0.002(3)
C21 0.097(6) 0.057(4) 0.046(4) -0.012(3) 0.011(4) 0.000(4)
C22 0.035(3) 0.041(3) 0.040(3) 0.002(2) -0.002(2) 0.006(2)
C23 0.046(3) 0.052(3) 0.046(3) 0.018(3) 0.005(3) 0.002(3)
C24 0.035(3) 0.041(3) 0.058(4) -0.016(3) -0.006(3) 0.008(2)
C25 0.100(6) 0.072(5) 0.065(5) -0.002(4) -0.044(4) 0.002(4)
C26 0.072(5) 0.046(4) 0.067(4) -0.009(3) -0.004(3) -0.013(3)
C27 0.035(3) 0.055(3) 0.047(3) -0.012(3) 0.005(2) -0.009(2)
C28 0.056(4) 0.062(4) 0.075(5) -0.019(4) 0.023(4) -0.022(3)
C29 0.034(3) 0.104(6) 0.058(4) -0.019(4) 0.005(3) -0.009(3)
C30 0.030(3) 0.033(2) 0.034(3) -0.004(2) 0.003(2) -0.0001(19)
C31 0.044(3) 0.036(3) 0.037(3) 0.001(2) 0.005(2) 0.003(2)
C32 0.067(4) 0.037(3) 0.050(4) 0.001(3) 0.009(3) 0.004(3)
C33 0.082(5) 0.041(3) 0.063(4) -0.016(3) 0.010(4) -0.003(3)
C34 0.054(4) 0.061(4) 0.042(3) -0.017(3) 0.000(3) -0.005(3)
C35 0.034(3) 0.042(3) 0.040(3) -0.003(2) 0.002(2) 0.004(2)
C36 0.033(3) 0.027(2) 0.030(2) 0.0038(19) -0.002(2) -0.0023(18)
C37 0.035(3) 0.041(3) 0.046(3) 0.004(2) 0.000(2) -0.002(2)
C38 0.050(3) 0.049(3) 0.037(3) 0.000(2) 0.008(2) -0.013(3)
C39 0.062(4) 0.037(3) 0.033(3) 0.006(2) -0.003(3) -0.005(3)
C40 0.059(4) 0.038(3) 0.038(3) 0.005(2) -0.004(3) 0.016(3)
C41 0.036(3) 0.037(3) 0.031(3) -0.002(2) -0.001(2) 0.008(2)
C42 0.026(3) 0.045(3) 0.044(3) 0.000(2) 0.001(2) 0.004(2)
C43 0.028(3) 0.066(4) 0.049(3) -0.002(3) 0.003(2) 0.005(3)
C44 0.027(3) 0.052(3) 0.061(4) 0.006(3) -0.001(2) -0.009(2)
C45 0.029(3) 0.038(3) 0.051(3) 0.000(2) -0.004(2) -0.004(2)
C46 0.027(2) 0.030(2) 0.041(3) 0.002(2) 0.000(2) -0.0026(18)
C47 0.024(2) 0.029(2) 0.037(3) 0.003(2) -0.0017(19) -0.0023(18)
C48 0.030(2) 0.026(2) 0.035(3) 0.0047(19) -0.003(2) -0.0031(18)
C49 0.031(2) 0.027(2) 0.034(3) 0.0069(19) -0.002(2) -0.0052(18)
C50 0.026(2) 0.029(2) 0.030(2) -0.0001(19) 0.0007(18) -0.0034(18)
C51 0.024(2) 0.031(2) 0.033(2) 0.0017(19) 0.0011(18) 0.0016(18)
C52 0.030(3) 0.039(3) 0.040(3) -0.004(2) -0.001(2) 0.004(2)
C53 0.051(4) 0.041(3) 0.057(4) -0.005(3) -0.002(3) 0.015(3)
C54 0.051(4) 0.056(4) 0.071(4) -0.005(3) -0.022(3) 0.016(3)
C55 0.044(3) 0.052(3) 0.049(3) -0.002(3) -0.016(3) 0.005(3)
C56 0.037(3) 0.034(3) 0.036(3) -0.001(2) -0.004(2) 0.004(2)
C57 0.037(3) 0.063(4) 0.045(3) -0.017(3) 0.005(2) 0.009(3)
C58 0.048(4) 0.108(6) 0.047(4) -0.025(4) 0.010(3) 0.002(4)
C59 0.065(5) 0.061(4) 0.100(6) -0.026(4) 0.001(4) 0.022(4)
C60 0.034(3) 0.039(3) 0.049(3) -0.012(2) 0.006(2) -0.006(2)
C61 0.056(4) 0.069(4) 0.055(4) -0.013(3) 0.024(3) -0.010(3)
C62 0.048(4) 0.042(3) 0.085(5) -0.016(3) 0.002(3) 0.004(3)
C63 0.042(3) 0.045(3) 0.049(3) 0.016(3) -0.010(3) -0.004(2)
C64 0.036(3) 0.047(3) 0.037(3) 0.004(2) 0.003(2) -0.010(2)
C65 0.047(3) 0.038(3) 0.042(3) -0.008(2) -0.006(2) 0.011(2)
C66 0.070(5) 0.038(3) 0.088(5) -0.007(3) -0.014(4) -0.005(3)
C67 0.087(6) 0.096(6) 0.042(4) -0.020(4) 0.012(4) -0.024(4)
C68 0.038(3) 0.036(3) 0.037(3) -0.007(2) -0.008(2) 0.004(2)
C69 0.065(4) 0.060(4) 0.040(3) -0.004(3) -0.005(3) 0.013(3)
C70 0.048(4) 0.051(4) 0.067(4) -0.017(3) -0.005(3) -0.009(3)
C71 0.038(3) 0.029(2) 0.035(3) 0.003(2) 0.004(2) -0.003(2)
C72 0.044(3) 0.041(3) 0.040(3) 0.003(2) 0.001(2) -0.010(2)
C73 0.059(4) 0.066(4) 0.048(4) 0.008(3) 0.009(3) -0.024(3)
C74 0.087(5) 0.051(4) 0.046(4) 0.013(3) 0.000(3) -0.018(3)
C75 0.075(5) 0.054(4) 0.044(3) 0.008(3) -0.012(3) 0.007(3)
C76 0.044(3) 0.047(3) 0.049(3) 0.008(3) -0.002(3) 0.003(3)
C77 0.024(9) 0.040(9) 0.039(9) -0.005(7) 0.003(7) 0.000(6)
C78 0.031(8) 0.043(8) 0.061(11) 0.000(7) -0.003(9) 0.002(5)
C79 0.067(13) 0.048(10) 0.12(2) -0.008(11) -0.010(13) 0.008(8)
C80 0.072(12) 0.072(14) 0.10(2) -0.055(14) -0.004(16) 0.008(11)
C81 0.050(6) 0.120(17) 0.044(9) -0.034(10) 0.014(7) 0.000(13)
C82 0.068(14) 0.072(14) 0.048(11) -0.010(10) 0.013(10) -0.024(14)
N8 0.149(16) 0.071(11) 0.038(4) -0.008(8) 0.028(5) -0.036(15)
C77' 0.039(12) 0.063(12) 0.026(8) -0.010(7) 0.010(7) -0.002(8)
C78' 0.063(17) 0.066(13) 0.050(11) 0.016(8) -0.008(9) -0.006(9)
C79' 0.088(18) 0.046(11) 0.071(16) -0.014(11) -0.021(14) 0.009(10)
C80' 0.093(18) 0.065(13) 0.087(15) -0.007(11) -0.008(11) 0.044(12)
C81' 0.050(6) 0.120(17) 0.044(9) -0.034(10) 0.014(7) 0.000(13)
C82' 0.045(8) 0.040(9) 0.026(7) -0.001(6) 0.012(5) -0.002(8)
N8' 0.149(16) 0.071(11) 0.038(4) -0.008(8) 0.028(5) -0.036(15)
C83 0.077(5) 0.035(3) 0.092(6) -0.005(3) 0.016(4) -0.011(3)
C84 0.097(7) 0.047(4) 0.098(7) -0.005(4) 0.017(6) -0.014(4)
C85 0.112(8) 0.056(5) 0.084(6) -0.002(4) 0.020(6) -0.026(5)
C86 0.113(8) 0.041(4) 0.103(7) 0.001(4) -0.012(6) -0.014(4)
C87 0.082(6) 0.044(4) 0.117(8) -0.004(4) -0.006(6) -0.011(4)
C88 0.088(6) 0.033(3) 0.082(5) -0.008(3) 0.022(5) -0.002(3)
C89 0.126(9) 0.074(6) 0.119(8) -0.010(5) 0.046(7) 0.013(6)

loop_
_atom_type_symbol
_atom_type_description
_atom_type_scat_dispersion_real
_atom_type_scat_dispersion_imag
_atom_type_scat_source
C C 0.0033 0.0016 'International Tables Vol C Tables 4.2.6.8 and 6.1.1.4'
H H 0.0000 0.0000 'International Tables Vol C Tables 4.2.6.8 and 6.1.1.4'
N N 0.0061 0.0033 'International Tables Vol C Tables 4.2.6.8 and 6.1.1.4'
O O 0.0106 0.0060 'International Tables Vol C Tables 4.2.6.8 and 6.1.1.4'
Al Al 0.0645 0.0514 'International Tables Vol C Tables 4.2.6.8 and 6.1.1.4'

loop_
_geom_angle_atom_site_label_1
_geom_angle_atom_site_label_2
_geom_angle_atom_site_label_3
_geom_angle
O2 Al1 O1 109.80(18)
O2 Al1 N1 113.18(18)
O1 Al1 N1 111.26(18)
O2 Al1 N2 108.80(18)
O1 Al1 N2 114.93(18)
N1 Al1 N2 98.53(17)
O4 Al2 O3 109.5(2)
O4 Al2 N5 116.6(2)
O3 Al2 N5 109.09(18)
O4 Al2 N6 110.56(19)
O3 Al2 N6 112.19(18)
N5 Al2 N6 98.49(17)
C30 O1 Al1 139.9(3)
C36 O2 Al1 136.9(3)
C71 O3 Al2 132.4(3)
C77' O4 C77 9.7(11)
C77' O4 Al2 156.9(9)
C77 O4 Al2 147.8(8)
C7 N1 C6 118.5(4)
C7 N1 Al1 122.4(3)
C6 N1 Al1 119.1(3)
C9 N2 C10 121.6(4)
C9 N2 Al1 120.5(3)
C10 N2 Al1 117.9(3)
C35 N3 H3A 118.6
C35 N3 H3B 111.5
H3A N3 H3B 106.8
C41 N4 H4A 116.1
C41 N4 H4B 114.2
H4A N4 H4B 109.4
C48 N5 C47 119.8(4)
C48 N5 Al2 121.1(3)
C47 N5 Al2 119.0(3)
C50 N6 C51 118.1(4)
C50 N6 Al2 121.4(3)
C51 N6 Al2 120.3(3)
C72 N7 H7A 112.1
C72 N7 H7B 112.0
H7A N7 H7B 109.5
C2 C1 C6 117.2(4)
C2 C1 C16 119.2(5)
C6 C1 C16 123.6(4)
C3 C2 C1 121.1(5)
C3 C2 H2 119.5
C1 C2 H2 119.5
C4 C3 C2 120.6(5)
C4 C3 H3 119.7
C2 C3 H3 119.7
C3 C4 C5 121.3(5)
C3 C4 H4 119.3
C5 C4 H4 119.3
C4 C5 C6 117.9(5)
C4 C5 C19 119.3(5)
C6 C5 C19 122.8(4)
C5 C6 C1 121.8(4)
C5 C6 N1 118.6(4)
C1 C6 N1 119.4(4)
N1 C7 C8 121.0(4)
N1 C7 C22 120.8(4)
C8 C7 C22 118.2(4)
C9 C8 C7 128.5(4)
C9 C8 H8 115.7
C7 C8 H8 115.7
N2 C9 C8 123.1(4)
N2 C9 C23 119.6(4)
C8 C9 C23 117.3(4)
C15 C10 C11 121.3(5)
C15 C10 N2 120.3(4)
C11 C10 N2 118.2(4)
C12 C11 C10 117.7(5)
C12 C11 C24 119.6(5)
C10 C11 C24 122.7(4)
C13 C12 C11 121.4(5)
C13 C12 H12 119.3
C11 C12 H12 119.3
C14 C13 C12 120.0(5)
C14 C13 H13 120.0
C12 C13 H13 120.0
C13 C14 C15 121.1(5)
C13 C14 H14 119.5
C15 C14 H14 119.5
C10 C15 C14 118.3(5)
C10 C15 C27 123.7(5)
C14 C15 C27 118.0(5)
C1 C16 C17 110.4(4)
C1 C16 C18 111.3(4)
C17 C16 C18 109.5(5)
C1 C16 H16 108.5
C17 C16 H16 108.5
C18 C16 H16 108.5
C16 C17 H17A 109.5
C16 C17 H17B 109.5
H17A C17 H17B 109.5
C16 C17 H17C 109.5
H17A C17 H17C 109.5
H17B C17 H17C 109.5
C16 C18 H18A 109.5
C16 C18 H18B 109.5
H18A C18 H18B 109.5
C16 C18 H18C 109.5
H18A C18 H18C 109.5
H18B C18 H18C 109.5
C21 C19 C5 111.2(5)
C21 C19 C20 110.9(5)
C5 C19 C20 111.4(5)
C21 C19 H19 107.7
C5 C19 H19 107.7
C20 C19 H19 107.7
C19 C20 H20A 109.5
C19 C20 H20B 109.5
H20A C20 H20B 109.5
C19 C20 H20C 109.5
H20A C20 H20C 109.5
H20B C20 H20C 109.5
C19 C21 H21A 109.5
C19 C21 H21B 109.5
H21A C21 H21B 109.5
C19 C21 H21C 109.5
H21A C21 H21C 109.5
H21B C21 H21C 109.5
C7 C22 H22A 109.5
C7 C22 H22B 109.5
H22A C22 H22B 109.5
C7 C22 H22C 109.5
H22A C22 H22C 109.5
H22B C22 H22C 109.5
C9 C23 H23A 109.5
C9 C23 H23B 109.5
H23A C23 H23B 109.5
C9 C23 H23C 109.5
H23A C23 H23C 109.5
H23B C23 H23C 109.5
C11 C24 C26 112.6(5)
C11 C24 C25 110.7(5)
C26 C24 C25 108.2(5)
C11 C24 H24 108.4
C26 C24 H24 108.4
C25 C24 H24 108.4
C24 C25 H25A 109.5
C24 C25 H25B 109.5
H25A C25 H25B 109.5
C24 C25 H25C 109.5
H25A C25 H25C 109.5
H25B C25 H25C 109.5
C24 C26 H26A 109.5
C24 C26 H26B 109.5
H26A C26 H26B 109.5
C24 C26 H26C 109.5
H26A C26 H26C 109.5
H26B C26 H26C 109.5
C29 C27 C15 112.8(5)
C29 C27 C28 110.4(5)
C15 C27 C28 111.4(5)
C29 C27 H27 107.3
C15 C27 H27 107.3
C28 C27 H27 107.3
C27 C28 H28A 109.5
C27 C28 H28B 109.5
H28A C28 H28B 109.5
C27 C28 H28C 109.5
H28A C28 H28C 109.5
H28B C28 H28C 109.5
C27 C29 H29A 109.5
C27 C29 H29B 109.5
H29A C29 H29B 109.5
C27 C29 H29C 109.5
H29A C29 H29C 109.5
H29B C29 H29C 109.5
O1 C30 C31 123.5(5)
O1 C30 C35 116.4(4)
C31 C30 C35 120.0(5)
C30 C31 C32 120.9(5)
C30 C31 H31 119.5
C32 C31 H31 119.5
C33 C32 C31 119.6(6)
C33 C32 H32 120.2
C31 C32 H32 120.2
C32 C33 C34 120.4(6)
C32 C33 H33 119.8
C34 C33 H33 119.8
C33 C34 C35 120.6(6)
C33 C34 H34 119.7
C35 C34 H34 119.7
N3 C35 C34 122.6(5)
N3 C35 C30 118.8(5)
C34 C35 C30 118.2(5)
O2 C36 C37 122.4(4)
O2 C36 C41 117.8(4)
C37 C36 C41 119.7(4)
C36 C37 C38 120.2(5)
C36 C37 H37 119.9
C38 C37 H37 119.9
C39 C38 C37 119.5(5)
C39 C38 H38 120.3
C37 C38 H38 120.3
C40 C39 C38 120.6(5)
C40 C39 H39 119.7
C38 C39 H39 119.7
C39 C40 C41 121.3(5)
C39 C40 H40 119.3
C41 C40 H40 119.3
N4 C41 C40 122.6(5)
N4 C41 C36 118.5(5)
C40 C41 C36 118.7(5)
C43 C42 C47 117.8(5)
C43 C42 C57 119.8(5)
C47 C42 C57 122.4(5)
C44 C43 C42 122.1(5)
C44 C43 H43 119.0
C42 C43 H43 119.0
C43 C44 C45 119.3(5)
C43 C44 H44 120.3
C45 C44 H44 120.3
C44 C45 C46 121.7(5)
C44 C45 H45 119.1
C46 C45 H45 119.1
C45 C46 C47 117.9(5)
C45 C46 C60 118.8(5)
C47 C46 C60 123.3(4)
C46 C47 C42 121.2(4)
C46 C47 N5 118.2(4)
C42 C47 N5 120.5(4)
N5 C48 C49 122.4(4)
N5 C48 C63 120.0(4)
C49 C48 C63 117.6(4)
C50 C49 C48 128.2(4)
C50 C49 H49 115.9
C48 C49 H49 115.9
N6 C50 C49 122.3(4)
N6 C50 C64 119.9(4)
C49 C50 C64 117.8(4)
C52 C51 C56 121.9(4)
C52 C51 N6 118.9(4)
C56 C51 N6 119.1(4)
C51 C52 C53 117.4(5)
C51 C52 C65 123.0(4)
C53 C52 C65 119.6(5)
C54 C53 C52 121.2(5)
C54 C53 H53 119.4
C52 C53 H53 119.4
C55 C54 C53 119.9(5)
C55 C54 H54 120.1
C53 C54 H54 120.1
C54 C55 C56 121.9(5)
C54 C55 H55 119.1
C56 C55 H55 119.1
C55 C56 C51 117.5(5)
C55 C56 C68 118.7(5)
C51 C56 C68 123.7(4)
C42 C57 C58 112.4(5)
C42 C57 C59 110.8(5)
C58 C57 C59 111.2(5)
C42 C57 H57 107.4
C58 C57 H57 107.4
C59 C57 H57 107.4
C57 C58 H58A 109.5
C57 C58 H58B 109.5
H58A C58 H58B 109.5
C57 C58 H58C 109.5
H58A C58 H58C 109.5
H58B C58 H58C 109.5
C57 C59 H59A 109.5
C57 C59 H59B 109.5
H59A C59 H59B 109.5
C57 C59 H59C 109.5
H59A C59 H59C 109.5
H59B C59 H59C 109.5
C61 C60 C46 112.0(5)
C61 C60 C62 110.8(5)
C46 C60 C62 110.4(5)
C61 C60 H60 107.9
C46 C60 H60 107.9
C62 C60 H60 107.9
C60 C61 H61A 109.5
C60 C61 H61B 109.5
H61A C61 H61B 109.5
C60 C61 H61C 109.5
H61A C61 H61C 109.5
H61B C61 H61C 109.5
C60 C62 H62A 109.5
C60 C62 H62B 109.5
H62A C62 H62B 109.5
C60 C62 H62C 109.5
H62A C62 H62C 109.5
H62B C62 H62C 109.5
C48 C63 H63A 109.5
C48 C63 H63B 109.5
H63A C63 H63B 109.5
C48 C63 H63C 109.5
H63A C63 H63C 109.5
H63B C63 H63C 109.5
C50 C64 H64A 109.5
C50 C64 H64B 109.5
H64A C64 H64B 109.5
C50 C64 H64C 109.5
H64A C64 H64C 109.5
H64B C64 H64C 109.5
C52 C65 C67 111.9(5)
C52 C65 C66 112.0(5)
C67 C65 C66 110.4(5)
C52 C65 H65 107.4
C67 C65 H65 107.4
C66 C65 H65 107.4
C65 C66 H66A 109.5
C65 C66 H66B 109.5
H66A C66 H66B 109.5
C65 C66 H66C 109.5
H66A C66 H66C 109.5
H66B C66 H66C 109.5
C65 C67 H67A 109.5
C65 C67 H67B 109.5
H67A C67 H67B 109.5
C65 C67 H67C 109.5
H67A C67 H67C 109.5
H67B C67 H67C 109.5
C69 C68 C56 111.2(5)
C69 C68 C70 108.6(5)
C56 C68 C70 111.7(5)
C69 C68 H68 108.4
C56 C68 H68 108.4
C70 C68 H68 108.4
C68 C69 H69A 109.5
C68 C69 H69B 109.5
H69A C69 H69B 109.5
C68 C69 H69C 109.5
H69A C69 H69C 109.5
H69B C69 H69C 109.5
C68 C70 H70A 109.5
C68 C70 H70B 109.5
H70A C70 H70B 109.5
C68 C70 H70C 109.5
H70A C70 H70C 109.5
H70B C70 H70C 109.5
O3 C71 C76 121.8(5)
O3 C71 C72 117.8(5)
C76 C71 C72 120.2(5)
N7 C72 C73 122.1(6)
N7 C72 C71 119.7(5)
C73 C72 C71 118.1(5)
C74 C73 C72 121.8(6)
C74 C73 H73 119.1
C72 C73 H73 119.1
C73 C74 C75 120.1(6)
C73 C74 H74 120.0
C75 C74 H74 120.0
C74 C75 C76 119.7(6)
C74 C75 H75 120.1
C76 C75 H75 120.1
C71 C76 C75 120.1(6)
C71 C76 H76 120.0
C75 C76 H76 120.0
O4 C77 C82 121.4(12)
O4 C77 C78 119.2(12)
C82 C77 C78 119.4(10)
C79 C78 C77 120.7(14)
C79 C78 H78 119.6
C77 C78 H78 119.6
C78 C79 C80 119.2(14)
C78 C79 H79 120.4
C80 C79 H79 120.4
C79 C80 C81 121.7(11)
C79 C80 H80 119.2
C81 C80 H80 119.2
C82 C81 C80 116.7(13)
C82 C81 H81 121.6
C80 C81 H81 121.6
C81 C82 C77 122.2(14)
C81 C82 N8 121.4(11)
C77 C82 N8 116.3(9)
C82 N8 H8A 120.0
C82 N8 H8B 120.0
H8A N8 H8B 120.0
O4 C77' C82' 117.5(13)
O4 C77' C78' 123.2(13)
C82' C77' C78' 119.3(10)
C79' C78' C77' 120.8(14)
C79' C78' H78' 119.6
C77' C78' H78' 119.6
C78' C79' C80' 119.2(14)
C78' C79' H79' 120.4
C80' C79' H79' 120.4
C79' C80' C81' 121.6(11)
C79' C80' H80' 119.2
C81' C80' H80' 119.2
C82' C81' C80' 116.8(13)
C82' C81' H81' 121.6
C80' C81' H81' 121.6
C81' C82' C77' 122.2(13)
C81' C82' N8' 121.5(11)
C77' C82' N8' 116.3(9)
C82' N8' H8'1 120.0
C82' N8' H8'2 120.0
H8'1 N8' H8'2 120.0
C84 C83 C88 121.1(9)
C84 C83 H83 119.5
C88 C83 H83 119.5
C83 C84 C85 123.3(10)
C83 C84 H84 118.3
C85 C84 H84 118.3
C84 C85 C86 117.5(9)
C84 C85 H85 121.2
C86 C85 H85 121.2
C87 C86 C85 119.7(9)
C87 C86 H86 120.1
C85 C86 H86 120.1
C86 C87 C88 122.8(9)
C86 C87 H87 118.6
C88 C87 H87 118.6
C87 C88 C83 115.6(8)
C87 C88 C89 124.6(9)
C83 C88 C89 119.8(9)
C88 C89 H89A 109.5
C88 C89 H89B 109.5
H89A C89 H89B 109.5
C88 C89 H89C 109.5
H89A C89 H89C 109.5
H89B C89 H89C 109.5

loop_
_geom_bond_atom_site_label_1
_geom_bond_atom_site_label_2
_geom_bond_distance
Al1 O2 1.705(3)
Al1 O1 1.716(3)
Al1 N1 1.868(4)
Al1 N2 1.878(4)
Al2 O4 1.684(4)
Al2 O3 1.716(4)
Al2 N5 1.868(4)
Al2 N6 1.877(4)
O1 C30 1.360(6)
O2 C36 1.365(5)
O3 C71 1.366(6)
O4 C77' 1.347(12)
O4 C77 1.361(11)
N1 C7 1.346(6)
N1 C6 1.471(6)
N2 C9 1.348(6)
N2 C10 1.455(6)
N3 C35 1.381(7)
N3 H3A 0.8842
N3 H3B 0.8829
N4 C41 1.383(7)
N4 H4A 0.8785
N4 H4B 0.8765
N5 C48 1.343(6)
N5 C47 1.459(6)
N6 C50 1.344(6)
N6 C51 1.459(6)
N7 C72 1.387(7)
N7 H7A 0.8848
N7 H7B 0.8827
C1 C2 1.401(7)
C1 C6 1.406(7)
C1 C16 1.524(7)
C2 C3 1.379(8)
C2 H2 0.9500
C3 C4 1.356(8)
C3 H3 0.9500
C4 C5 1.396(7)
C4 H4 0.9500
C5 C6 1.397(7)
C5 C19 1.535(7)
C7 C8 1.415(7)
C7 C22 1.497(7)
C8 C9 1.388(7)
C8 H8 0.9500
C9 C23 1.510(7)
C10 C15 1.399(7)
C10 C11 1.412(7)
C11 C12 1.402(7)
C11 C24 1.513(7)
C12 C13 1.384(8)
C12 H12 0.9500
C13 C14 1.375(8)
C13 H13 0.9500
C14 C15 1.406(7)
C14 H14 0.9500
C15 C27 1.514(8)
C16 C17 1.530(8)
C16 C18 1.546(7)
C16 H16 1.0000
C17 H17A 0.9800
C17 H17B 0.9800
C17 H17C 0.9800
C18 H18A 0.9800
C18 H18B 0.9800
C18 H18C 0.9800
C19 C21 1.530(9)
C19 C20 1.535(8)
C19 H19 1.0000
C20 H20A 0.9800
C20 H20B 0.9800
C20 H20C 0.9800
C21 H21A 0.9800
C21 H21B 0.9800
C21 H21C 0.9800
C22 H22A 0.9800
C22 H22B 0.9800
C22 H22C 0.9800
C23 H23A 0.9800
C23 H23B 0.9800
C23 H23C 0.9800
C24 C26 1.517(8)
C24 C25 1.520(9)
C24 H24 1.0000
C25 H25A 0.9800
C25 H25B 0.9800
C25 H25C 0.9800
C26 H26A 0.9800
C26 H26B 0.9800
C26 H26C 0.9800
C27 C29 1.513(8)
C27 C28 1.539(8)
C27 H27 1.0000
C28 H28A 0.9800
C28 H28B 0.9800
C28 H28C 0.9800
C29 H29A 0.9800
C29 H29B 0.9800
C29 H29C 0.9800
C30 C31 1.380(7)
C30 C35 1.409(7)
C31 C32 1.385(8)
C31 H31 0.9500
C32 C33 1.375(9)
C32 H32 0.9500
C33 C34 1.390(9)
C33 H33 0.9500
C34 C35 1.396(8)
C34 H34 0.9500
C36 C37 1.392(7)
C36 C41 1.403(7)
C37 C38 1.399(7)
C37 H37 0.9500
C38 C39 1.373(8)
C38 H38 0.9500
C39 C40 1.372(8)
C39 H39 0.9500
C40 C41 1.386(7)
C40 H40 0.9500
C42 C43 1.392(7)
C42 C47 1.418(7)
C42 C57 1.509(8)
C43 C44 1.377(8)
C43 H43 0.9500
C44 C45 1.384(8)
C44 H44 0.9500
C45 C46 1.400(7)
C45 H45 0.9500
C46 C47 1.406(7)
C46 C60 1.516(7)
C48 C49 1.406(6)
C48 C63 1.507(7)
C49 C50 1.399(6)
C49 H49 0.9500
C50 C64 1.496(7)
C51 C52 1.403(7)
C51 C56 1.406(7)
C52 C53 1.409(7)
C52 C65 1.515(7)
C53 C54 1.378(8)
C53 H53 0.9500
C54 C55 1.374(8)
C54 H54 0.9500
C55 C56 1.395(7)
C55 H55 0.9500
C56 C68 1.527(7)
C57 C58 1.519(8)
C57 C59 1.523(9)
C57 H57 1.0000
C58 H58A 0.9800
C58 H58B 0.9800
C58 H58C 0.9800
C59 H59A 0.9800
C59 H59B 0.9800
C59 H59C 0.9800
C60 C61 1.514(8)
C60 C62 1.528(8)
C60 H60 1.0000
C61 H61A 0.9800
C61 H61B 0.9800
C61 H61C 0.9800
C62 H62A 0.9800
C62 H62B 0.9800
C62 H62C 0.9800
C63 H63A 0.9800
C63 H63B 0.9800
C63 H63C 0.9800
C64 H64A 0.9800
C64 H64B 0.9800
C64 H64C 0.9800
C65 C67 1.518(8)
C65 C66 1.529(8)
C65 H65 1.0000
C66 H66A 0.9800
C66 H66B 0.9800
C66 H66C 0.9800
C67 H67A 0.9800
C67 H67B 0.9800
C67 H67C 0.9800
C68 C69 1.517(8)
C68 C70 1.534(8)
C68 H68 1.0000
C69 H69A 0.9800
C69 H69B 0.9800
C69 H69C 0.9800
C70 H70A 0.9800
C70 H70B 0.9800
C70 H70C 0.9800
C71 C76 1.383(7)
C71 C72 1.407(7)
C72 C73 1.389(8)
C73 C74 1.373(9)
C73 H73 0.9500
C74 C75 1.375(10)
C74 H74 0.9500
C75 C76 1.400(8)
C75 H75 0.9500
C76 H76 0.9500
C77 C82 1.386(13)
C77 C78 1.391(13)
C78 C79 1.376(17)
C78 H78 0.9500
C79 C80 1.38(2)
C79 H79 0.9500
C80 C81 1.43(2)
C80 H80 0.9500
C81 C82 1.379(14)
C81 H81 0.9500
C82 N8 1.412(14)
N8 H8A 0.8800
N8 H8B 0.8800
C77' C82' 1.386(13)
C77' C78' 1.391(13)
C78' C79' 1.376(17)
C78' H78' 0.9500
C79' C80' 1.38(3)
C79' H79' 0.9500
C80' C81' 1.43(2)
C80' H80' 0.9500
C81' C82' 1.379(14)
C81' H81' 0.9500
C82' N8' 1.411(14)
N8' H8'1 0.8800
N8' H8'2 0.8800
C83 C84 1.334(11)
C83 C88 1.411(10)
C83 H83 0.9500
C84 C85 1.359(12)
C84 H84 0.9500
C85 C86 1.396(13)
C85 H85 0.9500
C86 C87 1.366(12)
C86 H86 0.9500
C87 C88 1.388(11)
C87 H87 0.9500
C88 C89 1.436(11)
C89 H89A 0.9800
C89 H89B 0.9800
C89 H89C 0.9800

loop_
_geom_torsion_atom_site_label_1
_geom_torsion_atom_site_label_2
_geom_torsion_atom_site_label_3
_geom_torsion_atom_site_label_4
_geom_torsion
O2 Al1 O1 C30 160.8(5)
N1 Al1 O1 C30 -73.1(5)
N2 Al1 O1 C30 37.8(5)
O1 Al1 O2 C36 30.6(5)
N1 Al1 O2 C36 -94.4(5)
N2 Al1 O2 C36 157.1(5)
O4 Al2 O3 C71 -12.7(5)
N5 Al2 O3 C71 -141.4(4)
N6 Al2 O3 C71 110.5(5)
O3 Al2 O4 C77' -145(2)
N5 Al2 O4 C77' -20(2)
N6 Al2 O4 C77' 91(2)
O3 Al2 O4 C77 -152.1(11)
N5 Al2 O4 C77 -27.6(11)
N6 Al2 O4 C77 83.8(11)
O2 Al1 N1 C7 -137.7(3)
O1 Al1 N1 C7 98.1(4)
N2 Al1 N1 C7 -23.0(4)
O2 Al1 N1 C6 44.0(4)
O1 Al1 N1 C6 -80.2(3)
N2 Al1 N1 C6 158.8(3)
O2 Al1 N2 C9 141.7(3)
O1 Al1 N2 C9 -94.7(4)
N1 Al1 N2 C9 23.6(4)
O2 Al1 N2 C10 -37.3(4)
O1 Al1 N2 C10 86.2(4)
N1 Al1 N2 C10 -155.5(3)
O4 Al2 N5 C48 93.3(4)
O3 Al2 N5 C48 -142.0(4)
N6 Al2 N5 C48 -24.9(4)
O4 Al2 N5 C47 -90.2(4)
O3 Al2 N5 C47 34.6(4)
N6 Al2 N5 C47 151.7(3)
O4 Al2 N6 C50 -99.8(4)
O3 Al2 N6 C50 137.6(3)
N5 Al2 N6 C50 22.9(4)
O4 Al2 N6 C51 75.7(4)
O3 Al2 N6 C51 -46.9(4)
N5 Al2 N6 C51 -161.6(3)
C6 C1 C2 C3 0.9(8)
C16 C1 C2 C3 -177.8(5)
C1 C2 C3 C4 -0.7(10)
C2 C3 C4 C5 1.6(10)
C3 C4 C5 C6 -2.5(9)
C3 C4 C5 C19 176.5(6)
C4 C5 C6 C1 2.8(8)
C19 C5 C6 C1 -176.3(5)
C4 C5 C6 N1 178.4(5)
C19 C5 C6 N1 -0.6(7)
C2 C1 C6 C5 -2.0(7)
C16 C1 C6 C5 176.7(5)
C2 C1 C6 N1 -177.5(4)
C16 C1 C6 N1 1.1(7)
C7 N1 C6 C5 91.8(5)
Al1 N1 C6 C5 -89.9(5)
C7 N1 C6 C1 -92.5(5)
Al1 N1 C6 C1 85.8(5)
C6 N1 C7 C8 -172.1(4)
Al1 N1 C7 C8 9.7(6)
C6 N1 C7 C22 7.4(6)
Al1 N1 C7 C22 -170.8(3)
N1 C7 C8 C9 10.9(8)
C22 C7 C8 C9 -168.6(5)
C10 N2 C9 C8 167.6(4)
Al1 N2 C9 C8 -11.4(6)
C10 N2 C9 C23 -12.4(7)
Al1 N2 C9 C23 168.6(4)
C7 C8 C9 N2 -9.8(8)
C7 C8 C9 C23 170.2(5)
C9 N2 C10 C15 97.1(6)
Al1 N2 C10 C15 -83.8(5)
C9 N2 C10 C11 -87.7(5)
Al1 N2 C10 C11 91.3(5)
C15 C10 C11 C12 4.3(7)
N2 C10 C11 C12 -170.8(4)
C15 C10 C11 C24 -175.1(5)
N2 C10 C11 C24 9.8(7)
C10 C11 C12 C13 -1.4(8)
C24 C11 C12 C13 178.0(5)
C11 C12 C13 C14 -1.5(9)
C12 C13 C14 C15 1.6(9)
C11 C10 C15 C14 -4.1(7)
N2 C10 C15 C14 170.9(5)
C11 C10 C15 C27 175.6(5)
N2 C10 C15 C27 -9.4(7)
C13 C14 C15 C10 1.2(9)
C13 C14 C15 C27 -178.6(6)
C2 C1 C16 C17 62.9(6)
C6 C1 C16 C17 -115.7(5)
C2 C1 C16 C18 -58.9(7)
C6 C1 C16 C18 122.5(5)
C4 C5 C19 C21 73.3(7)
C6 C5 C19 C21 -107.7(6)
C4 C5 C19 C20 -50.9(7)
C6 C5 C19 C20 128.1(5)
C12 C11 C24 C26 48.9(7)
C10 C11 C24 C26 -131.8(5)
C12 C11 C24 C25 -72.4(7)
C10 C11 C24 C25 107.0(6)
C10 C15 C27 C29 120.3(6)
C14 C15 C27 C29 -59.9(7)
C10 C15 C27 C28 -114.8(6)
C14 C15 C27 C28 64.9(7)
Al1 O1 C30 C31 17.3(8)
Al1 O1 C30 C35 -164.4(4)
O1 C30 C31 C32 -176.8(5)
C35 C30 C31 C32 5.0(8)
C30 C31 C32 C33 -2.0(9)
C31 C32 C33 C34 0.5(10)
C32 C33 C34 C35 -2.1(10)
C33 C34 C35 N3 177.2(6)
C33 C34 C35 C30 5.0(9)
O1 C30 C35 N3 2.8(7)
C31 C30 C35 N3 -178.9(5)
O1 C30 C35 C34 175.3(5)
C31 C30 C35 C34 -6.3(8)
Al1 O2 C36 C37 44.8(7)
Al1 O2 C36 C41 -138.3(4)
O2 C36 C37 C38 177.1(5)
C41 C36 C37 C38 0.3(8)
C36 C37 C38 C39 -1.2(8)
C37 C38 C39 C40 1.3(9)
C38 C39 C40 C41 -0.5(9)
C39 C40 C41 N4 -177.2(5)
C39 C40 C41 C36 -0.4(8)
O2 C36 C41 N4 0.5(7)
C37 C36 C41 N4 177.5(5)
O2 C36 C41 C40 -176.5(5)
C37 C36 C41 C40 0.6(8)
C47 C42 C43 C44 -2.0(9)
C57 C42 C43 C44 178.6(6)
C42 C43 C44 C45 0.7(9)
C43 C44 C45 C46 1.3(9)
C44 C45 C46 C47 -1.9(8)
C44 C45 C46 C60 179.6(5)
C45 C46 C47 C42 0.5(7)
C60 C46 C47 C42 178.9(5)
C45 C46 C47 N5 175.2(4)
C60 C46 C47 N5 -6.4(7)
C43 C42 C47 C46 1.3(8)
C57 C42 C47 C46 -179.3(5)
C43 C42 C47 N5 -173.2(5)
C57 C42 C47 N5 6.2(7)
C48 N5 C47 C46 81.8(6)
Al2 N5 C47 C46 -94.8(5)
C48 N5 C47 C42 -103.5(5)
Al2 N5 C47 C42 79.9(5)
C47 N5 C48 C49 -162.9(4)
Al2 N5 C48 C49 13.7(6)
C47 N5 C48 C63 15.8(7)
Al2 N5 C48 C63 -167.7(4)
N5 C48 C49 C50 7.8(8)
C63 C48 C49 C50 -170.9(5)
C51 N6 C50 C49 175.0(4)
Al2 N6 C50 C49 -9.4(6)
C51 N6 C50 C64 -4.1(6)
Al2 N6 C50 C64 171.6(3)
C48 C49 C50 N6 -10.1(8)
C48 C49 C50 C64 169.0(5)
C50 N6 C51 C52 -95.5(5)
Al2 N6 C51 C52 88.8(5)
C50 N6 C51 C56 85.9(6)
Al2 N6 C51 C56 -89.8(5)
C56 C51 C52 C53 -4.9(8)
N6 C51 C52 C53 176.5(5)
C56 C51 C52 C65 177.1(5)
N6 C51 C52 C65 -1.5(7)
C51 C52 C53 C54 3.2(9)
C65 C52 C53 C54 -178.7(6)
C52 C53 C54 C55 -0.5(11)
C53 C54 C55 C56 -0.7(11)
C54 C55 C56 C51 -0.9(9)
C54 C55 C56 C68 177.2(6)
C52 C51 C56 C55 3.8(8)
N6 C51 C56 C55 -177.6(5)
C52 C51 C56 C68 -174.2(5)
N6 C51 C56 C68 4.4(7)
C43 C42 C57 C58 58.7(7)
C47 C42 C57 C58 -120.7(6)
C43 C42 C57 C59 -66.4(7)
C47 C42 C57 C59 114.3(6)
C45 C46 C60 C61 62.6(6)
C47 C46 C60 C61 -115.8(6)
C45 C46 C60 C62 -61.3(7)
C47 C46 C60 C62 120.3(5)
C51 C52 C65 C67 103.2(6)
C53 C52 C65 C67 -74.8(7)
C51 C52 C65 C66 -132.1(6)
C53 C52 C65 C66 49.9(7)
C55 C56 C68 C69 -62.8(7)
C51 C56 C68 C69 115.2(6)
C55 C56 C68 C70 58.7(7)
C51 C56 C68 C70 -123.3(6)
Al2 O3 C71 C76 -72.6(7)
Al2 O3 C71 C72 110.5(5)
O3 C71 C72 N7 -7.4(8)
C76 C71 C72 N7 175.7(5)
O3 C71 C72 C73 176.3(5)
C76 C71 C72 C73 -0.7(8)
N7 C72 C73 C74 -176.5(6)
C71 C72 C73 C74 -0.2(9)
C72 C73 C74 C75 1.3(11)
C73 C74 C75 C76 -1.6(10)
O3 C71 C76 C75 -176.4(5)
C72 C71 C76 C75 0.5(8)
C74 C75 C76 C71 0.7(9)
C77' O4 C77 C82 -3(7)
Al2 O4 C77 C82 159.9(18)
C77' O4 C77 C78 177(8)
Al2 O4 C77 C78 -20.2(18)
O4 C77 C78 C79 177.7(18)
C82 C77 C78 C79 -2(3)
C77 C78 C79 C80 3(3)
C78 C79 C80 C81 0(4)
C79 C80 C81 C82 -4(4)
C80 C81 C82 C77 4(4)
C80 C81 C82 N8 180(3)
O4 C77 C82 C81 179(2)
C78 C77 C82 C81 -1(4)
O4 C77 C82 N8 3(4)
C78 C77 C82 N8 -177(3)
C77 O4 C77' C82' -178(9)
Al2 O4 C77' C82' 157.7(19)
C77 O4 C77' C78' 3(7)
Al2 O4 C77' C78' -21(4)
O4 C77' C78' C79' 174(2)
C82' C77' C78' C79' -4(4)
C77' C78' C79' C80' 1(4)
C78' C79' C80' C81' 2(4)
C79' C80' C81' C82' -3(4)
C80' C81' C82' C77' 0(4)
C80' C81' C82' N8' -179(3)
O4 C77' C82' C81' -175(2)
C78' C77' C82' C81' 4(4)
O4 C77' C82' N8' 4(3)
C78' C77' C82' N8' -177(3)
C88 C83 C84 C85 1.8(11)
C83 C84 C85 C86 -1.2(11)
C84 C85 C86 C87 0.3(11)
C85 C86 C87 C88 -0.1(11)
C86 C87 C88 C83 0.5(10)
C86 C87 C88 C89 -177.7(7)
C84 C83 C88 C87 -1.4(9)
C84 C83 C88 C89 177.0(7)
